data_2229702
loop_
_publ_author_name
'Ji, Li-Li'
'Liu, Jian-She'
'Song, Wen-Dong'

_publ_section_title
;
 Bis(2,4-dichlorophenoxyacetato-\k^2^<i>O</i>^1^,<i>O</i>^1'^)(5,5'-dimethyl-2,2'-bipyridine-\k^2^<i>N</i>,<i>N</i>')cobalt(II)
;
_journal_coeditor_code HY2417
_journal_issue 4
_journal_name_full 'Acta Crystallographica Section E'
_journal_page_first m493
_journal_paper_doi 10.1107/S1600536811010579
_journal_volume 67
_journal_year 2011
_chemical_formula_iupac '[Co (C8 H5 Cl2 O3) (C12 H12 N2)]'
_chemical_formula_moiety 'C28 H22 Cl4 Co N2 O6'
_chemical_formula_sum 'C28 H22 Cl4 Co N2 O6'
_chemical_formula_weight 683.21
_chemical_name_systematic
;
Bis(2,4-dichlorophenoxyacetato-\k^2^<i>O</i>^1^,<i>O</i>^1'^)(5,5'-
dimethyl-2,2'-bipyridine-\k^2^<i>N</i>,<i>N</i>')cobalt(II)
;
_space_group_IT_number 13
_symmetry_cell_setting monoclinic
_symmetry_space_group_name_Hall '-P 2yc'
_symmetry_space_group_name_H-M 'P 1 2/c 1'
_atom_sites_solution_hydrogens geom
_atom_sites_solution_primary direct
_atom_sites_solution_secondary difmap
_audit_creation_method SHELXL-97
_cell_angle_alpha 90.00
_cell_angle_beta 112.570(3)
_cell_angle_gamma 90.00
_cell_formula_units_Z 2
_cell_length_a 13.397(2)
_cell_length_b 8.4152(14)
_cell_length_c 13.752(2)
_cell_measurement_reflns_used 5837
_cell_measurement_temperature 296(2)
_cell_measurement_theta_max 27.90
_cell_measurement_theta_min 2.82
_cell_volume 1431.6(4)
_computing_cell_refinement 'SAINT (Bruker, 2007)'
_computing_data_collection 'APEX2 (Bruker, 2007)'
_computing_data_reduction 'SAINT (Bruker, 2007)'
_computing_molecular_graphics 'SHELXTL (Sheldrick, 2008) and DIAMOND (Brandenburg, 1999)'
_computing_publication_material 'SHELXTL (Sheldrick, 2008)'
_computing_structure_refinement 'SHELXL97 (Sheldrick, 2008)'
_computing_structure_solution 'SHELXS97 (Sheldrick, 2008)'
_diffrn_ambient_temperature 296(2)
_diffrn_measured_fraction_theta_full 0.998
_diffrn_measured_fraction_theta_max 0.998
_diffrn_measurement_device_type 'Bruker APEXII CCD'
_diffrn_measurement_method '\f and \w'
_diffrn_radiation_monochromator graphite
_diffrn_radiation_source 'fine-focus sealed tube'
_diffrn_radiation_type MoK\a
_diffrn_radiation_wavelength 0.71073
_diffrn_reflns_av_R_equivalents 0.0279
_diffrn_reflns_av_sigmaI/netI 0.0246
_diffrn_reflns_limit_h_max 16
_diffrn_reflns_limit_h_min -16
_diffrn_reflns_limit_k_max 9
_diffrn_reflns_limit_k_min -10
_diffrn_reflns_limit_l_max 16
_diffrn_reflns_limit_l_min -16
_diffrn_reflns_number 10343
_diffrn_reflns_theta_full 25.20
_diffrn_reflns_theta_max 25.20
_diffrn_reflns_theta_min 1.65
_exptl_absorpt_coefficient_mu 1.019
_exptl_absorpt_correction_T_max 0.819
_exptl_absorpt_correction_T_min 0.756
_exptl_absorpt_correction_type multi-scan
_exptl_absorpt_process_details '(SADABS; Sheldrick, 1996)'
_exptl_crystal_colour purple
_exptl_crystal_density_diffrn 1.585
_exptl_crystal_density_method 'not measured'
_exptl_crystal_description block
_exptl_crystal_F_000 694
_exptl_crystal_size_max 0.30
_exptl_crystal_size_mid 0.28
_exptl_crystal_size_min 0.21
_refine_diff_density_max 0.282
_refine_diff_density_min -0.369
_refine_ls_extinction_method none
_refine_ls_goodness_of_fit_ref 1.137
_refine_ls_hydrogen_treatment constr
_refine_ls_matrix_type full
_refine_ls_number_parameters 187
_refine_ls_number_reflns 2567
_refine_ls_number_restraints 0
_refine_ls_restrained_S_all 1.137
_refine_ls_R_factor_all 0.0425
_refine_ls_R_factor_gt 0.0340
_refine_ls_shift/su_max 0.001
_refine_ls_shift/su_mean 0.000
_refine_ls_structure_factor_coef Fsqd
_refine_ls_weighting_details 'calc w=1/[\s^2^(Fo^2^)+(0.0443P)^2^+1.0781P] where P=(Fo^2^+2Fc^2^)/3'
_refine_ls_weighting_scheme calc
_refine_ls_wR_factor_gt 0.0836
_refine_ls_wR_factor_ref 0.1056
_reflns_number_gt 2229
_reflns_number_total 2567
_reflns_threshold_expression I>2\s(I)
_cod_data_source_file hy2417.cif
_cod_data_source_block I
_cod_original_cell_volume 1431.7(4)
_cod_original_sg_symbol_H-M 'P 2/c'
_cod_database_code 2229702
_cod_database_fobs_code 2229702

loop_
_symmetry_equiv_pos_as_xyz
'x, y, z'
'-x, y, -z+1/2'
'-x, -y, -z'
'x, -y, z-1/2'

loop_
_atom_site_type_symbol
_atom_site_label
_atom_site_fract_x
_atom_site_fract_y
_atom_site_fract_z
_atom_site_U_iso_or_equiv
_atom_site_adp_type
_atom_site_calc_flag
_atom_site_refinement_flags
_atom_site_occupancy
_atom_site_disorder_assembly
_atom_site_disorder_group
C C1 0.7163(2) 0.1694(3) 0.0470(2) 0.0440(7) Uani d . 1 . .
C C2 0.7908(3) 0.0498(4) 0.0494(2) 0.0514(7) Uani d . 1 . .
C C3 0.8966(3) 0.0881(5) 0.0701(3) 0.0670(10) Uani d . 1 . .
H H3 0.9462 0.0089 0.0732 0.080 Uiso calc R 1 . .
C C4 0.9289(3) 0.2447(5) 0.0861(3) 0.0689(10) Uani d . 1 . .
C C5 0.8566(3) 0.3634(5) 0.0807(3) 0.0693(10) Uani d . 1 . .
H H5 0.8790 0.4689 0.0900 0.083 Uiso calc R 1 . .
C C6 0.7503(3) 0.3250(4) 0.0612(3) 0.0563(8) Uani d . 1 . .
H H6 0.7013 0.4052 0.0577 0.068 Uiso calc R 1 . .
C C7 0.5307(2) 0.2314(3) 0.0072(2) 0.0426(6) Uani d . 1 . .
H H7A 0.4623 0.1799 -0.0321 0.051 Uiso calc R 1 . .
H H7B 0.5408 0.3142 -0.0373 0.051 Uiso calc R 1 . .
C C8 0.5240(2) 0.3081(3) 0.1036(2) 0.0363(6) Uani d . 1 . .
C C9 0.2940(3) 0.6310(4) 0.2236(2) 0.0543(8) Uani d . 1 . .
H H9 0.2643 0.5303 0.2203 0.065 Uiso calc R 1 . .
C C10 0.2281(3) 0.7617(5) 0.2140(3) 0.0638(9) Uani d . 1 . .
C C11 0.2754(4) 0.9083(5) 0.2190(3) 0.0766(12) Uani d . 1 . .
H H11 0.2344 0.9995 0.2134 0.092 Uiso calc R 1 . .
C C12 0.3815(4) 0.9229(4) 0.2320(2) 0.0644(10) Uani d . 1 . .
H H12 0.4123 1.0226 0.2343 0.077 Uiso calc R 1 . .
C C13 0.4424(3) 0.7856(3) 0.2417(2) 0.0446(7) Uani d . 1 . .
C C14 0.1122(3) 0.7418(6) 0.2007(4) 0.0932(14) Uani d . 1 . .
H H14A 0.0665 0.7517 0.1276 0.140 Uiso calc R 1 . .
H H14B 0.0937 0.8222 0.2404 0.140 Uiso calc R 1 . .
H H14C 0.1025 0.6387 0.2257 0.140 Uiso calc R 1 . .
Cl Cl1 0.74751(8) -0.14382(10) 0.02104(8) 0.0675(3) Uani d . 1 . .
Cl Cl2 1.06334(9) 0.28906(19) 0.11140(13) 0.1133(5) Uani d . 1 . .
Co Co1 0.5000 0.45028(5) 0.2500 0.03575(17) Uani d S 1 . .
N N1 0.3975(2) 0.6418(3) 0.23719(18) 0.0429(6) Uani d . 1 . .
O O1 0.61468(16) 0.1179(2) 0.02776(17) 0.0482(5) Uani d . 1 . .
O O2 0.59131(17) 0.2812(2) 0.19438(15) 0.0471(5) Uani d . 1 . .
O O3 0.44679(16) 0.4039(2) 0.08733(15) 0.0460(5) Uani d . 1 . .

loop_
_atom_site_aniso_label
_atom_site_aniso_U_11
_atom_site_aniso_U_22
_atom_site_aniso_U_33
_atom_site_aniso_U_12
_atom_site_aniso_U_13
_atom_site_aniso_U_23
C1 0.0543(17) 0.0405(15) 0.0426(15) 0.0081(13) 0.0248(13) -0.0017(12)
C2 0.0608(19) 0.0482(17) 0.0496(17) 0.0134(15) 0.0261(15) 0.0016(14)
C3 0.055(2) 0.081(3) 0.067(2) 0.0212(18) 0.0251(17) 0.0001(19)
C4 0.0500(19) 0.084(3) 0.074(2) -0.0019(18) 0.0245(17) -0.013(2)
C5 0.064(2) 0.071(2) 0.080(3) -0.0110(19) 0.0352(19) -0.019(2)
C6 0.061(2) 0.0475(18) 0.069(2) 0.0053(15) 0.0347(17) -0.0076(16)
C7 0.0504(16) 0.0378(14) 0.0447(15) 0.0063(12) 0.0239(13) -0.0020(12)
C8 0.0499(15) 0.0237(12) 0.0429(15) -0.0003(11) 0.0262(13) 0.0016(11)
C9 0.0608(19) 0.0546(19) 0.0493(17) 0.0114(15) 0.0232(15) -0.0006(14)
C10 0.079(2) 0.067(2) 0.0501(19) 0.0319(19) 0.0292(17) 0.0086(16)
C11 0.110(3) 0.068(3) 0.057(2) 0.049(2) 0.038(2) 0.0093(18)
C12 0.110(3) 0.0374(17) 0.0464(18) 0.0194(18) 0.0307(19) 0.0019(13)
C13 0.0789(19) 0.0252(13) 0.0302(13) 0.0057(12) 0.0217(14) -0.0008(10)
C14 0.079(3) 0.116(4) 0.087(3) 0.045(3) 0.035(2) 0.009(3)
Cl1 0.0849(6) 0.0432(5) 0.0889(7) 0.0162(4) 0.0495(5) 0.0002(4)
Cl2 0.0555(6) 0.1306(11) 0.1526(12) -0.0124(6) 0.0388(7) -0.0322(9)
Co1 0.0512(3) 0.0227(3) 0.0400(3) 0.000 0.0248(2) 0.000
N1 0.0590(15) 0.0341(13) 0.0390(13) 0.0066(11) 0.0225(11) -0.0005(10)
O1 0.0547(12) 0.0372(10) 0.0628(13) 0.0063(9) 0.0338(10) -0.0038(9)
O2 0.0657(13) 0.0352(10) 0.0421(11) 0.0102(9) 0.0227(10) 0.0026(8)
O3 0.0540(11) 0.0430(11) 0.0456(11) 0.0099(9) 0.0242(9) -0.0030(9)

loop_
_atom_type_symbol
_atom_type_description
_atom_type_scat_dispersion_real
_atom_type_scat_dispersion_imag
_atom_type_scat_source
C C 0.0033 0.0016 'International Tables Vol C Tables 4.2.6.8 and 6.1.1.4'
H H 0.0000 0.0000 'International Tables Vol C Tables 4.2.6.8 and 6.1.1.4'
N N 0.0061 0.0033 'International Tables Vol C Tables 4.2.6.8 and 6.1.1.4'
O O 0.0106 0.0060 'International Tables Vol C Tables 4.2.6.8 and 6.1.1.4'
Co Co 0.3494 0.9721 'International Tables Vol C Tables 4.2.6.8 and 6.1.1.4'
Cl Cl 0.1484 0.1585 'International Tables Vol C Tables 4.2.6.8 and 6.1.1.4'

loop_
_geom_angle_atom_site_label_1
_geom_angle_atom_site_label_2
_geom_angle_atom_site_label_3
_geom_angle_site_symmetry_1
_geom_angle_site_symmetry_3
_geom_angle
_geom_angle_publ_flag
O1 C1 C6 . . 125.8(3) ?
O1 C1 C2 . . 115.2(3) ?
C6 C1 C2 . . 119.0(3) ?
C3 C2 C1 . . 120.2(3) ?
C3 C2 Cl1 . . 120.0(3) ?
C1 C2 Cl1 . . 119.8(2) ?
C2 C3 C4 . . 119.5(3) ?
C2 C3 H3 . . 120.3 ?
C4 C3 H3 . . 120.3 ?
C5 C4 C3 . . 121.1(3) ?
C5 C4 Cl2 . . 120.6(3) ?
C3 C4 Cl2 . . 118.3(3) ?
C4 C5 C6 . . 119.5(4) ?
C4 C5 H5 . . 120.2 ?
C6 C5 H5 . . 120.2 ?
C1 C6 C5 . . 120.7(3) ?
C1 C6 H6 . . 119.7 ?
C5 C6 H6 . . 119.7 ?
O1 C7 C8 . . 115.0(2) ?
O1 C7 H7A . . 108.5 ?
C8 C7 H7A . . 108.5 ?
O1 C7 H7B . . 108.5 ?
C8 C7 H7B . . 108.5 ?
H7A C7 H7B . . 107.5 ?
O2 C8 O3 . . 121.4(2) ?
O2 C8 C7 . . 122.5(2) ?
O3 C8 C7 . . 116.1(2) ?
N1 C9 C10 . . 123.5(3) ?
N1 C9 H9 . . 118.2 ?
C10 C9 H9 . . 118.2 ?
C11 C10 C9 . . 116.2(4) ?
C11 C10 C14 . . 122.8(3) ?
C9 C10 C14 . . 121.0(4) ?
C12 C11 C10 . . 121.5(3) ?
C12 C11 H11 . . 119.2 ?
C10 C11 H11 . . 119.2 ?
C11 C12 C13 . . 118.7(3) ?
C11 C12 H12 . . 120.7 ?
C13 C12 H12 . . 120.7 ?
N1 C13 C12 . . 120.5(3) ?
N1 C13 C13 . 2_655 115.62(16) ?
C12 C13 C13 . 2_655 123.9(2) ?
C10 C14 H14A . . 109.5 ?
C10 C14 H14B . . 109.5 ?
H14A C14 H14B . . 109.5 ?
C10 C14 H14C . . 109.5 ?
H14A C14 H14C . . 109.5 ?
H14B C14 H14C . . 109.5 ?
N1 Co1 N1 2_655 . 78.44(14) ?
N1 Co1 O3 2_655 . 100.17(8) ?
N1 Co1 O3 . . 96.32(8) ?
N1 Co1 O3 2_655 2_655 96.32(8) ?
N1 Co1 O3 . 2_655 100.17(8) ?
O3 Co1 O3 . 2_655 158.67(11) ?
N1 Co1 O2 2_655 . 95.37(9) ?
N1 Co1 O2 . . 155.51(8) ?
O3 Co1 O2 . . 61.12(7) ?
O3 Co1 O2 2_655 . 104.07(8) ?
N1 Co1 O2 2_655 2_655 155.51(8) ?
N1 Co1 O2 . 2_655 95.37(9) ?
O3 Co1 O2 . 2_655 104.07(8) ?
O3 Co1 O2 2_655 2_655 61.12(7) ?
O2 Co1 O2 . 2_655 99.27(11) ?
N1 Co1 C8 2_655 2_655 126.52(9) ?
N1 Co1 C8 . 2_655 98.99(9) ?
O3 Co1 C8 . 2_655 132.83(9) ?
O3 Co1 C8 2_655 2_655 30.76(8) ?
O2 Co1 C8 . 2_655 103.57(8) ?
O2 Co1 C8 2_655 2_655 30.36(8) ?
C9 N1 C13 . . 119.5(3) ?
C9 N1 Co1 . . 125.3(2) ?
C13 N1 Co1 . . 115.1(2) ?
C1 O1 C7 . . 118.9(2) ?
C8 O2 Co1 . . 86.89(15) ?
C8 O3 Co1 . . 90.57(16) ?

loop_
_geom_bond_atom_site_label_1
_geom_bond_atom_site_label_2
_geom_bond_site_symmetry_2
_geom_bond_distance
_geom_bond_publ_flag
C1 O1 . 1.355(4) ?
C1 C6 . 1.375(4) ?
C1 C2 . 1.408(4) ?
C2 C3 . 1.374(5) ?
C2 Cl1 . 1.723(3) ?
C3 C4 . 1.378(6) ?
C3 H3 . 0.9300 ?
C4 C5 . 1.372(5) ?
C4 Cl2 . 1.739(4) ?
C5 C6 . 1.383(5) ?
C5 H5 . 0.9300 ?
C6 H6 . 0.9300 ?
C7 O1 . 1.419(3) ?
C7 C8 . 1.508(4) ?
C7 H7A . 0.9700 ?
C7 H7B . 0.9700 ?
C8 O2 . 1.249(3) ?
C8 O3 . 1.262(3) ?
C9 N1 . 1.329(4) ?
C9 C10 . 1.385(4) ?
C9 H9 . 0.9300 ?
C10 C11 . 1.377(6) ?
C10 C14 . 1.500(6) ?
C11 C12 . 1.368(6) ?
C11 H11 . 0.9300 ?
C12 C13 . 1.391(4) ?
C12 H12 . 0.9300 ?
C13 N1 . 1.342(4) ?
C13 C13 2_655 1.470(6) ?
C14 H14A . 0.9600 ?
C14 H14B . 0.9600 ?
C14 H14C . 0.9600 ?
Co1 N1 2_655 2.080(2) ?
Co1 N1 . 2.080(2) ?
Co1 O3 . 2.1073(19) ?
Co1 O3 2_655 2.1074(19) ?
Co1 O2 . 2.1963(19) ?
Co1 O2 2_655 2.1963(19) ?
Co1 C8 2_655 2.467(3) ?

loop_
_geom_hbond_atom_site_label_D
_geom_hbond_atom_site_label_H
_geom_hbond_atom_site_label_A
_geom_hbond_site_symmetry_A
_geom_hbond_distance_DH
_geom_hbond_distance_HA
_geom_hbond_distance_DA
_geom_hbond_angle_DHA
_geom_hbond_publ_flag
C7 H7B O3 3_665 0.97 2.49 3.391(3) 154 y
C12 H12 O2 2_665 0.93 2.40 3.157(4) 139 y
